data_2229376
loop_
_publ_author_name
'Benharref, Ahmed'
'Lassaba, Ess\^ediya'
'Avignant, Daniel'
'Oudahmane, Abdelghani'
'Berraho, Moha'

_publ_section_title
;
 (1<i>S</i>,3<i>R</i>,8<i>R</i>)-9-(1-Aminoethylidene)-2,2-dichloro-3,7,7-trimethyltricyclo[6.4.0.0^1,3^]undecan-10-one
;
_journal_coeditor_code FJ2396
_journal_issue 3
_journal_name_full 'Acta Crystallographica Section E'
_journal_page_first o645
_journal_page_last o646
_journal_paper_doi 10.1107/S1600536811005307
_journal_volume 67
_journal_year 2011
_chemical_formula_iupac 'C16 H23 Cl2 N O'
_chemical_formula_moiety 'C16 H23 Cl2 N O'
_chemical_formula_sum 'C16 H23 Cl2 N O'
_chemical_formula_weight 316.25
_chemical_name_systematic
;
(1<i>S</i>,3<i>R</i>,8<i>R</i>)-9-(1-Aminoethylidene)-2,2-dichloro-3,7,7-
trimethyltricyclo[6.4.0.0^1,3^]undecan-10-one
;
_space_group_IT_number 4
_symmetry_cell_setting monoclinic
_symmetry_space_group_name_Hall 'P 2yb'
_symmetry_space_group_name_H-M 'P 1 21 1'
_atom_sites_solution_hydrogens geom
_atom_sites_solution_primary direct
_atom_sites_solution_secondary difmap
_audit_creation_method SHELXL-97
_cell_angle_alpha 90.00
_cell_angle_beta 93.432(3)
_cell_angle_gamma 90.00
_cell_formula_units_Z 2
_cell_length_a 7.7570(7)
_cell_length_b 9.7041(9)
_cell_length_c 10.6901(10)
_cell_measurement_reflns_used 4954
_cell_measurement_temperature 298(2)
_cell_measurement_theta_max 26.4
_cell_measurement_theta_min 3.4
_cell_volume 803.25(13)
_computing_cell_refinement 'SAINT-Plus (Bruker, 2009)'
_computing_data_collection 'APEX2 (Bruker, 2009)'
_computing_data_reduction 'SAINT-Plus (Bruker, 2009)'
_computing_molecular_graphics 'ORTEP-3 for Windows (Farrugia, 1997) and PLATON (Spek, 2009)'
_computing_publication_material 'WinGX (Farrugia, 1999)'
_computing_structure_refinement 'SHELXL97 (Sheldrick, 2008)'
_computing_structure_solution 'SHELXS97 (Sheldrick, 2008)'
_diffrn_ambient_temperature 298(2)
_diffrn_measured_fraction_theta_full 0.986
_diffrn_measured_fraction_theta_max 0.986
_diffrn_measurement_device_type 'Bruker APEXII CCD'
_diffrn_measurement_method '\w and \f'
_diffrn_radiation_monochromator graphite
_diffrn_radiation_source 'fine-focus sealed tube'
_diffrn_radiation_type MoK\a
_diffrn_radiation_wavelength 0.71073
_diffrn_reflns_av_R_equivalents 0.0146
_diffrn_reflns_av_sigmaI/netI 0.0211
_diffrn_reflns_limit_h_max 9
_diffrn_reflns_limit_h_min -9
_diffrn_reflns_limit_k_max 6
_diffrn_reflns_limit_k_min -12
_diffrn_reflns_limit_l_max 13
_diffrn_reflns_limit_l_min -12
_diffrn_reflns_number 4954
_diffrn_reflns_theta_full 26.37
_diffrn_reflns_theta_max 26.37
_diffrn_reflns_theta_min 3.37
_exptl_absorpt_coefficient_mu 0.400
_exptl_absorpt_correction_type none
_exptl_crystal_colour colourless
_exptl_crystal_density_diffrn 1.308
_exptl_crystal_density_method 'not measured'
_exptl_crystal_description Prism
_exptl_crystal_F_000 336
_exptl_crystal_size_max 0.405
_exptl_crystal_size_mid 0.325
_exptl_crystal_size_min 0.258
_refine_diff_density_max 0.244
_refine_diff_density_min -0.224
_refine_ls_abs_structure_details 'Flack & Bernardinelli (2000), <b>614</b> Friedel pairs'
_refine_ls_abs_structure_Flack -0.02(5)
_refine_ls_extinction_method none
_refine_ls_goodness_of_fit_ref 1.075
_refine_ls_hydrogen_treatment mixed
_refine_ls_matrix_type full
_refine_ls_number_parameters 193
_refine_ls_number_reflns 2355
_refine_ls_number_restraints 1
_refine_ls_restrained_S_all 1.074
_refine_ls_R_factor_all 0.0294
_refine_ls_R_factor_gt 0.0284
_refine_ls_shift/su_max 0.001
_refine_ls_shift/su_mean 0.000
_refine_ls_structure_factor_coef Fsqd
_refine_ls_weighting_details 'calc w=1/[\s^2^(Fo^2^)+(0.0528P)^2^+0.0821P] where P=(Fo^2^+2Fc^2^)/3'
_refine_ls_weighting_scheme calc
_refine_ls_wR_factor_gt 0.0783
_refine_ls_wR_factor_ref 0.0798
_reflns_number_gt 2297
_reflns_number_total 2355
_reflns_threshold_expression I>2\s(I)
_cod_data_source_file fj2396.cif
_cod_data_source_block I
_cod_original_sg_symbol_H-M 'P 21'
_cod_database_code 2229376
_cod_database_fobs_code 2229376

loop_
_symmetry_equiv_pos_as_xyz
'x, y, z'
'-x, y+1/2, -z'

loop_
_atom_site_type_symbol
_atom_site_label
_atom_site_fract_x
_atom_site_fract_y
_atom_site_fract_z
_atom_site_U_iso_or_equiv
_atom_site_adp_type
_atom_site_calc_flag
_atom_site_refinement_flags
_atom_site_occupancy
_atom_site_disorder_assembly
_atom_site_disorder_group
H H2 1.000(3) -0.257(3) 0.553(2) 0.042(6) Uiso d . 1 . .
H H1 0.933(3) -0.125(4) 0.502(3) 0.050(7) Uiso d . 1 . .
Cl Cl1 0.88492(8) 0.36063(7) 0.85606(7) 0.06081(18) Uani d . 1 . .
Cl Cl2 0.79425(7) 0.12962(6) 1.00496(4) 0.05055(16) Uani d . 1 . .
C C9 0.7491(2) -0.0408(2) 0.66044(16) 0.0293(4) Uani d . 1 . .
O O1 0.8629(2) 0.07077(17) 0.48287(13) 0.0448(4) Uani d . 1 . .
C C8 0.6205(2) 0.0004(2) 0.75543(15) 0.0274(4) Uani d . 1 . .
H H8 0.6565 -0.0383 0.8375 0.033 Uiso calc R 1 . .
C C1 0.6443(2) 0.15793(19) 0.75843(15) 0.0297(4) Uani d . 1 . .
C C12 0.8402(2) -0.16350(19) 0.65295(17) 0.0321(4) Uani d . 1 . .
C C10 0.7797(2) 0.0713(2) 0.57971(17) 0.0333(4) Uani d . 1 . .
N N1 0.9341(3) -0.1878(2) 0.5548(2) 0.0444(4) Uani d . 1 . .
C C7 0.4310(2) -0.0475(2) 0.71640(17) 0.0357(4) Uani d . 1 . .
C C3 0.5434(3) 0.2575(2) 0.83808(17) 0.0362(4) Uani d . 1 . .
C C2 0.7312(2) 0.2285(2) 0.87178(18) 0.0363(4) Uani d . 1 . .
C C4 0.4090(3) 0.2029(3) 0.9238(2) 0.0462(5) Uani d . 1 . .
H H4A 0.4656 0.1417 0.9852 0.055 Uiso calc R 1 . .
H H4B 0.3620 0.2797 0.9688 0.055 Uiso calc R 1 . .
C C16 0.4318(3) -0.2036(3) 0.6976(2) 0.0451(5) Uani d . 1 . .
H H16A 0.5082 -0.2267 0.6333 0.068 Uiso calc R 1 . .
H H16B 0.3171 -0.2344 0.6731 0.068 Uiso calc R 1 . .
H H16C 0.4707 -0.2478 0.7745 0.068 Uiso calc R 1 . .
C C11 0.7012(3) 0.2010(2) 0.62976(17) 0.0386(5) Uani d . 1 . .
H H11A 0.6033 0.2311 0.5759 0.046 Uiso calc R 1 . .
H H11B 0.7855 0.2747 0.6371 0.046 Uiso calc R 1 . .
C C14 0.4943(4) 0.3966(3) 0.7812(2) 0.0543(6) Uani d . 1 . .
H H14A 0.5823 0.4261 0.7276 0.082 Uiso calc R 1 . .
H H14B 0.4834 0.4629 0.8469 0.082 Uiso calc R 1 . .
H H14C 0.3863 0.3887 0.7330 0.082 Uiso calc R 1 . .
C C5 0.2612(3) 0.1259(3) 0.8557(2) 0.0551(6) Uani d . 1 . .
H H5A 0.2260 0.1757 0.7798 0.066 Uiso calc R 1 . .
H H5B 0.1637 0.1242 0.9084 0.066 Uiso calc R 1 . .
C C6 0.3060(3) -0.0212(3) 0.8212(2) 0.0491(5) Uani d . 1 . .
H H6A 0.1986 -0.0681 0.7975 0.059 Uiso calc R 1 . .
H H6B 0.3545 -0.0657 0.8966 0.059 Uiso calc R 1 . .
C C15 0.3604(3) 0.0199(3) 0.5944(2) 0.0512(6) Uani d . 1 . .
H H15A 0.3540 0.1178 0.6058 0.077 Uiso calc R 1 . .
H H15B 0.2472 -0.0157 0.5721 0.077 Uiso calc R 1 . .
H H15C 0.4358 -0.0003 0.5287 0.077 Uiso calc R 1 . .
C C13 0.8492(3) -0.2716(3) 0.7522(2) 0.0488(5) Uani d . 1 . .
H H13A 0.9673 -0.2981 0.7700 0.073 Uiso calc R 1 . .
H H13B 0.7832 -0.3504 0.7236 0.073 Uiso calc R 1 . .
H H13C 0.8028 -0.2358 0.8268 0.073 Uiso calc R 1 . .

loop_
_atom_site_aniso_label
_atom_site_aniso_U_11
_atom_site_aniso_U_22
_atom_site_aniso_U_33
_atom_site_aniso_U_12
_atom_site_aniso_U_13
_atom_site_aniso_U_23
Cl1 0.0562(3) 0.0361(3) 0.0907(4) -0.0136(3) 0.0093(3) -0.0118(3)
Cl2 0.0568(3) 0.0510(3) 0.0424(2) 0.0037(3) -0.0094(2) -0.0038(2)
C9 0.0310(8) 0.0247(9) 0.0331(8) -0.0017(7) 0.0087(6) -0.0004(7)
O1 0.0579(9) 0.0357(8) 0.0439(7) -0.0015(7) 0.0276(6) 0.0035(6)
C8 0.0315(8) 0.0246(9) 0.0266(7) -0.0005(7) 0.0060(6) 0.0011(6)
C1 0.0335(8) 0.0239(10) 0.0326(8) 0.0028(7) 0.0085(6) 0.0003(7)
C12 0.0317(8) 0.0242(11) 0.0406(9) -0.0021(7) 0.0043(7) -0.0033(7)
C10 0.0380(9) 0.0274(10) 0.0354(8) -0.0023(8) 0.0103(7) 0.0017(7)
N1 0.0467(10) 0.0312(10) 0.0571(11) 0.0074(9) 0.0187(8) -0.0038(10)
C7 0.0328(9) 0.0380(11) 0.0365(9) -0.0049(8) 0.0048(7) -0.0009(8)
C3 0.0429(10) 0.0292(10) 0.0372(9) 0.0069(8) 0.0097(7) -0.0042(8)
C2 0.0410(10) 0.0262(10) 0.0419(9) -0.0012(8) 0.0055(8) -0.0051(8)
C4 0.0469(11) 0.0492(14) 0.0444(10) 0.0094(10) 0.0175(8) -0.0066(10)
C16 0.0449(11) 0.0412(13) 0.0493(11) -0.0131(10) 0.0039(9) -0.0024(10)
C11 0.0546(12) 0.0245(10) 0.0382(9) 0.0020(8) 0.0159(8) 0.0049(8)
C14 0.0698(15) 0.0353(13) 0.0589(13) 0.0194(11) 0.0119(11) -0.0001(11)
C5 0.0365(10) 0.0652(17) 0.0656(12) 0.0064(12) 0.0196(9) -0.0057(14)
C6 0.0361(10) 0.0549(15) 0.0579(12) -0.0084(10) 0.0156(9) -0.0035(11)
C15 0.0459(12) 0.0577(16) 0.0484(11) 0.0006(11) -0.0093(9) 0.0019(11)
C13 0.0531(12) 0.0324(12) 0.0613(12) 0.0075(10) 0.0052(10) 0.0115(10)

loop_
_atom_type_symbol
_atom_type_description
_atom_type_scat_dispersion_real
_atom_type_scat_dispersion_imag
_atom_type_scat_source
C C 0.0033 0.0016 'International Tables Vol C Tables 4.2.6.8 and 6.1.1.4'
H H 0.0000 0.0000 'International Tables Vol C Tables 4.2.6.8 and 6.1.1.4'
O O 0.0106 0.0060 'International Tables Vol C Tables 4.2.6.8 and 6.1.1.4'
Cl Cl 0.1484 0.1585 'International Tables Vol C Tables 4.2.6.8 and 6.1.1.4'

loop_
_geom_angle_atom_site_label_1
_geom_angle_atom_site_label_2
_geom_angle_atom_site_label_3
_geom_angle_site_symmetry_1
_geom_angle_site_symmetry_3
_geom_angle
_geom_angle_publ_flag
C12 C9 C10 . . 121.23(16) ?
C12 C9 C8 . . 128.39(17) ?
C10 C9 C8 . . 110.19(16) ?
C9 C8 C1 . . 101.12(14) ?
C9 C8 C7 . . 112.64(14) ?
C1 C8 C7 . . 114.08(16) ?
C9 C8 H8 . . 109.6 ?
C1 C8 H8 . . 109.6 ?
C7 C8 H8 . . 109.6 ?
C2 C1 C11 . . 117.28(17) ?
C2 C1 C3 . . 59.21(12) ?
C11 C1 C3 . . 120.82(16) ?
C2 C1 C8 . . 120.85(16) ?
C11 C1 C8 . . 107.05(14) ?
C3 C1 C8 . . 124.93(16) ?
N1 C12 C9 . . 120.03(19) ?
N1 C12 C13 . . 115.56(19) ?
C9 C12 C13 . . 124.34(17) ?
O1 C10 C9 . . 127.82(19) ?
O1 C10 C11 . . 122.38(17) ?
C9 C10 C11 . . 109.76(15) ?
C12 N1 H2 . . 120.9(16) ?
C12 N1 H1 . . 115.2(19) ?
H2 N1 H1 . . 123(2) ?
C16 C7 C15 . . 108.37(18) ?
C16 C7 C6 . . 105.49(18) ?
C15 C7 C6 . . 109.80(18) ?
C16 C7 C8 . . 108.48(17) ?
C15 C7 C8 . . 112.35(17) ?
C6 C7 C8 . . 112.04(16) ?
C2 C3 C14 . . 118.5(2) ?
C2 C3 C4 . . 118.56(17) ?
C14 C3 C4 . . 112.69(18) ?
C2 C3 C1 . . 59.77(12) ?
C14 C3 C1 . . 117.47(17) ?
C4 C3 C1 . . 120.35(18) ?
C3 C2 C1 . . 61.01(12) ?
C3 C2 Cl2 . . 120.86(14) ?
C1 C2 Cl2 . . 119.26(15) ?
C3 C2 Cl1 . . 119.40(16) ?
C1 C2 Cl1 . . 121.53(14) ?
Cl2 C2 Cl1 . . 108.41(11) ?
C5 C4 C3 . . 114.04(18) ?
C5 C4 H4A . . 108.7 ?
C3 C4 H4A . . 108.7 ?
C5 C4 H4B . . 108.7 ?
C3 C4 H4B . . 108.7 ?
H4A C4 H4B . . 107.6 ?
C7 C16 H16A . . 109.5 ?
C7 C16 H16B . . 109.5 ?
H16A C16 H16B . . 109.5 ?
C7 C16 H16C . . 109.5 ?
H16A C16 H16C . . 109.5 ?
H16B C16 H16C . . 109.5 ?
C10 C11 C1 . . 103.64(15) ?
C10 C11 H11A . . 111.0 ?
C1 C11 H11A . . 111.0 ?
C10 C11 H11B . . 111.0 ?
C1 C11 H11B . . 111.0 ?
H11A C11 H11B . . 109.0 ?
C3 C14 H14A . . 109.5 ?
C3 C14 H14B . . 109.5 ?
H14A C14 H14B . . 109.5 ?
C3 C14 H14C . . 109.5 ?
H14A C14 H14C . . 109.5 ?
H14B C14 H14C . . 109.5 ?
C4 C5 C6 . . 113.71(19) ?
C4 C5 H5A . . 108.8 ?
C6 C5 H5A . . 108.8 ?
C4 C5 H5B . . 108.8 ?
C6 C5 H5B . . 108.8 ?
H5A C5 H5B . . 107.7 ?
C5 C6 C7 . . 119.6(2) ?
C5 C6 H6A . . 107.4 ?
C7 C6 H6A . . 107.4 ?
C5 C6 H6B . . 107.4 ?
C7 C6 H6B . . 107.4 ?
H6A C6 H6B . . 107.0 ?
C7 C15 H15A . . 109.5 ?
C7 C15 H15B . . 109.5 ?
H15A C15 H15B . . 109.5 ?
C7 C15 H15C . . 109.5 ?
H15A C15 H15C . . 109.5 ?
H15B C15 H15C . . 109.5 ?
C12 C13 H13A . . 109.5 ?
C12 C13 H13B . . 109.5 ?
H13A C13 H13B . . 109.5 ?
C12 C13 H13C . . 109.5 ?
H13A C13 H13C . . 109.5 ?
H13B C13 H13C . . 109.5 ?

loop_
_geom_bond_atom_site_label_1
_geom_bond_atom_site_label_2
_geom_bond_site_symmetry_2
_geom_bond_distance
_geom_bond_publ_flag
Cl1 C2 . 1.766(2) ?
Cl2 C2 . 1.762(2) ?
C9 C12 . 1.389(3) ?
C9 C10 . 1.418(3) ?
C9 C8 . 1.519(2) ?
O1 C10 . 1.253(2) ?
C8 C1 . 1.539(3) ?
C8 C7 . 1.574(2) ?
C8 H8 . 0.9800 ?
C1 C2 . 1.515(3) ?
C1 C11 . 1.528(2) ?
C1 C3 . 1.533(2) ?
C12 N1 . 1.334(3) ?
C12 C13 . 1.490(3) ?
C10 C11 . 1.509(3) ?
N1 H2 . 0.84(3) ?
N1 H1 . 0.83(3) ?
C7 C16 . 1.528(3) ?
C7 C15 . 1.531(3) ?
C7 C6 . 1.546(3) ?
C3 C2 . 1.506(3) ?
C3 C14 . 1.520(3) ?
C3 C4 . 1.524(3) ?
C4 C5 . 1.517(4) ?
C4 H4A . 0.9700 ?
C4 H4B . 0.9700 ?
C16 H16A . 0.9600 ?
C16 H16B . 0.9600 ?
C16 H16C . 0.9600 ?
C11 H11A . 0.9700 ?
C11 H11B . 0.9700 ?
C14 H14A . 0.9600 ?
C14 H14B . 0.9600 ?
C14 H14C . 0.9600 ?
C5 C6 . 1.519(4) ?
C5 H5A . 0.9700 ?
C5 H5B . 0.9700 ?
C6 H6A . 0.9700 ?
C6 H6B . 0.9700 ?
C15 H15A . 0.9600 ?
C15 H15B . 0.9600 ?
C15 H15C . 0.9600 ?
C13 H13A . 0.9600 ?
C13 H13B . 0.9600 ?
C13 H13C . 0.9600 ?

loop_
_geom_hbond_atom_site_label_D
_geom_hbond_atom_site_label_H
_geom_hbond_atom_site_label_A
_geom_hbond_site_symmetry_A
_geom_hbond_distance_DH
_geom_hbond_distance_HA
_geom_hbond_distance_DA
_geom_hbond_angle_DHA
_geom_hbond_publ_flag
N1 H2 O1 2_746 0.85(3) 2.03(3) 2.865(3) 170(2) yes
N1 H1 O1 1_555 0.83(4) 1.98(4) 2.672(3) 140(3) yes

loop_
_cod_related_entry_id
_cod_related_entry_database
_cod_related_entry_code
1 ChemSpider 30656524
